data_4324913
loop_
_publ_author_name
'Shangfeng Yang'
'Chuanbao Chen'
'Mingzhi Jiao'
'Nadezhda B. Tamm'
'Maria A. Lanskikh'
'Erhard Kemnitz'
'Sergey I. Troyanov'

_publ_contact_author
;
    Prof. S. I. Troyanov
    Chemistry Department
    Moscow State University
    Leninskie Gory
    119991 Moscow
    Russia
;
_publ_contact_author_email stroyano@thermo.chem.msu.ru
_publ_contact_author_fax '+007 095 9391240'
_publ_contact_author_phone '+007 095 9395396'
_publ_section_title
;
 Synthesis, Isolation, and Addition Patterns of Trifluoromethylated D5h
 and Ih Isomers of Sc3N@C80: Sc3N@D5h-C80(CF3)18 and Sc3N@Ih-C80(CF3)14
;
_journal_name_full 'Inorganic Chemistry'
_journal_page_first 3766
_journal_page_last 3771
_journal_paper_doi 10.1021/ic200174u
_journal_volume 50
_journal_year 2011
_chemical_formula_sum 'C101 H8 F42 N Sc3'
_chemical_formula_weight 2167.96
_chemical_name_systematic
; 
 ? 
;
_space_group_IT_number 14
_symmetry_cell_setting monoclinic
_symmetry_space_group_name_Hall '-P 2ybc'
_symmetry_space_group_name_H-M 'P 1 21/c 1'
_atom_sites_solution_hydrogens geom
_atom_sites_solution_primary direct
_atom_sites_solution_secondary difmap
_audit_creation_method SHELXL-97
_cell_angle_alpha 90.00
_cell_angle_beta 96.2260(10)
_cell_angle_gamma 90.00
_cell_formula_units_Z 4
_cell_length_a 13.0904(4)
_cell_length_b 26.1495(7)
_cell_length_c 19.8840(8)
_cell_measurement_reflns_used 35000
_cell_measurement_temperature 100(2)
_cell_measurement_theta_max 33
_cell_measurement_theta_min 5
_cell_volume 6766.3(4)
_computing_cell_refinement XDS
_computing_data_collection XDS
_computing_data_reduction XDS
_computing_structure_refinement 'SHELXL-97 (Sheldrick, 1997)'
_computing_structure_solution 'SHELXS-97 (Sheldrick, 1990)'
_diffrn_ambient_temperature 100(2)
_diffrn_measured_fraction_theta_full 0.988
_diffrn_measured_fraction_theta_max 0.879
_diffrn_measurement_device_type MAR225
_diffrn_measurement_method CCD
_diffrn_radiation_monochromator Cu(113)
_diffrn_radiation_source 'BL14.2, PSF, BESSY, Berlin, Germany'
_diffrn_radiation_type synchrotron
_diffrn_radiation_wavelength 0.90500
_diffrn_reflns_av_R_equivalents 0.0540
_diffrn_reflns_av_sigmaI/netI 0.0355
_diffrn_reflns_limit_h_max 16
_diffrn_reflns_limit_h_min -16
_diffrn_reflns_limit_k_max 34
_diffrn_reflns_limit_k_min -34
_diffrn_reflns_limit_l_max 24
_diffrn_reflns_limit_l_min -24
_diffrn_reflns_number 93167
_diffrn_reflns_theta_full 32.60
_diffrn_reflns_theta_max 36.99
_diffrn_reflns_theta_min 2.81
_exptl_absorpt_coefficient_mu 0.911
_exptl_absorpt_correction_type none
_exptl_crystal_colour black
_exptl_crystal_density_diffrn 2.128
_exptl_crystal_description needle
_exptl_crystal_F_000 4248
_exptl_crystal_size_max 0.03
_exptl_crystal_size_mid 0.01
_exptl_crystal_size_min 0.01
_refine_diff_density_max 0.991
_refine_diff_density_min -0.522
_refine_diff_density_rms 0.105
_refine_ls_extinction_method none
_refine_ls_goodness_of_fit_ref 1.085
_refine_ls_hydrogen_treatment constr
_refine_ls_matrix_type full
_refine_ls_number_parameters 1409
_refine_ls_number_reflns 14635
_refine_ls_number_restraints 24
_refine_ls_restrained_S_all 1.085
_refine_ls_R_factor_all 0.0871
_refine_ls_R_factor_gt 0.0681
_refine_ls_shift/su_max 0.005
_refine_ls_shift/su_mean 0.000
_refine_ls_structure_factor_coef Fsqd
_refine_ls_weighting_details 'calc w=1/[\s^2^(Fo^2^)+(0.0800P)^2^+20.0000P] where P=(Fo^2^+2Fc^2^)/3'
_refine_ls_weighting_scheme calc
_refine_ls_wR_factor_gt 0.1714
_refine_ls_wR_factor_ref 0.1833
_reflns_number_gt 11601
_reflns_number_total 14635
_reflns_threshold_expression >2sigma(I)
_cod_data_source_file ic200174u_si_002_4.cif
_cod_data_source_block 14-Vtol
_cod_database_code 4324913

loop_
_symmetry_equiv_pos_as_xyz
'x, y, z'
'-x, y+1/2, -z+1/2'
'-x, -y, -z'
'x, -y-1/2, z-1/2'

loop_
_atom_site_label
_atom_site_type_symbol
_atom_site_fract_x
_atom_site_fract_y
_atom_site_fract_z
_atom_site_U_iso_or_equiv
_atom_site_adp_type
_atom_site_occupancy
_atom_site_symmetry_multiplicity
_atom_site_calc_flag
_atom_site_refinement_flags
Sc1 Sc 0.37040(6) 0.42997(2) 0.16363(3) 0.02477(17) Uani 1 1 d .
Sc2 Sc 0.1685(2) 0.42945(11) 0.28446(15) 0.0206(7) Uani 0.718(3) 1 d P
Sc2A Sc 0.1984(7) 0.4682(3) 0.2861(4) 0.0346(16) Uani 0.1269(12) 1 d P
Sc2B Sc 0.1737(12) 0.4360(9) 0.2872(8) 0.038(5) Uani 0.1551(15) 1 d P
Sc3 Sc 0.40307(7) 0.43423(3) 0.34152(4) 0.0201(3) Uani 0.718(3) 1 d P
Sc3A Sc 0.3753(2) 0.38999(10) 0.33819(13) 0.0319(9) Uani 0.282(3) 1 d P
N N 0.3138(2) 0.42848(11) 0.25409(14) 0.0228(6) Uani 1 1 d .
F1 F 0.2061(2) 0.19838(9) 0.12285(13) 0.0427(6) Uani 1 1 d .
F2 F 0.2861(2) 0.17202(8) 0.21633(13) 0.0433(6) Uani 1 1 d .
F3 F 0.3709(2) 0.19110(8) 0.13393(13) 0.0417(6) Uani 1 1 d .
F4 F 0.4961(2) 0.18883(8) 0.25234(13) 0.0423(6) Uani 1 1 d .
F5 F 0.5776(2) 0.21945(9) 0.34264(14) 0.0456(7) Uani 1 1 d .
F6 F 0.4244(2) 0.19043(9) 0.34354(13) 0.0431(6) Uani 1 1 d .
F7 F 0.3123(2) 0.24615(8) 0.02466(12) 0.0425(6) Uani 1 1 d .
F8 F 0.3817(2) 0.30785(10) -0.02513(13) 0.0463(6) Uani 1 1 d .
F9 F 0.2180(2) 0.29804(10) -0.03813(13) 0.0483(7) Uani 1 1 d .
F10 F -0.0229(2) 0.24798(9) 0.27554(14) 0.0440(6) Uani 1 1 d .
F11 F 0.1058(2) 0.20229(9) 0.25315(15) 0.0465(7) Uani 1 1 d .
F12 F 0.0889(2) 0.22301(11) 0.35586(13) 0.0481(7) Uani 1 1 d .
F13 F 0.7708(2) 0.33677(12) 0.35851(16) 0.0577(8) Uani 1 1 d .
F14 F 0.7767(2) 0.33966(11) 0.25050(16) 0.0495(7) Uani 1 1 d .
F15 F 0.7188(2) 0.27304(10) 0.29619(16) 0.0482(7) Uani 1 1 d .
F16 F 0.0441(2) 0.43560(9) -0.04191(12) 0.0430(6) Uani 1 1 d .
F17 F 0.1735(2) 0.39655(10) -0.07511(11) 0.0429(6) Uani 1 1 d .
F18 F 0.05258(19) 0.35402(8) -0.03625(11) 0.0346(5) Uani 1 1 d .
F19 F 0.0933(3) 0.29009(15) 0.47503(19) 0.0451(12) Uani 0.846(9) 1 d P
F19A F -0.0543(17) 0.3364(12) 0.4198(14) 0.068(8) Uani 0.154(9) 1 d PU
F20 F -0.0360(3) 0.30145(19) 0.40220(17) 0.0487(12) Uani 0.846(9) 1 d P
F20A F 0.0690(19) 0.3313(12) 0.4969(12) 0.074(9) Uani 0.154(9) 1 d PU
F21 F 0.0048(4) 0.35802(14) 0.4772(2) 0.0614(15) Uani 0.846(9) 1 d P
F21A F 0.045(3) 0.2773(8) 0.4325(15) 0.092(11) Uani 0.154(9) 1 d P
F22 F -0.0967(2) 0.40408(11) 0.04145(13) 0.0471(7) Uani 1 1 d .
F23 F -0.13965(18) 0.47037(9) 0.09506(13) 0.0391(6) Uani 1 1 d .
F24 F -0.1617(2) 0.39503(11) 0.13473(15) 0.0521(7) Uani 1 1 d .
F25 F 0.3340(2) 0.41383(10) 0.57909(12) 0.0443(6) Uani 1 1 d .
F26 F 0.1752(2) 0.39412(11) 0.55245(14) 0.0514(7) Uani 1 1 d .
F27 F 0.2204(2) 0.47304(10) 0.56426(12) 0.0489(7) Uani 1 1 d .
F28 F 0.7167(2) 0.52375(10) 0.13875(15) 0.0466(7) Uani 1 1 d .
F29 F 0.6920(2) 0.58484(10) 0.20725(14) 0.0417(6) Uani 1 1 d .
F30 F 0.6143(2) 0.58545(9) 0.10644(13) 0.0407(6) Uani 1 1 d .
F31 F 0.2777(2) 0.63503(9) 0.07214(14) 0.0469(7) Uani 1 1 d .
F32 F 0.3305(2) 0.58282(9) 0.00030(11) 0.0361(5) Uani 1 1 d .
F33 F 0.4387(2) 0.62426(10) 0.06797(13) 0.0468(7) Uani 1 1 d .
F34 F -0.1267(2) 0.53071(11) 0.29126(15) 0.0490(7) Uani 1 1 d .
F35 F -0.0683(2) 0.58716(10) 0.22675(14) 0.0455(6) Uani 1 1 d .
F36 F -0.0382(2) 0.59433(11) 0.33469(15) 0.0520(7) Uani 1 1 d .
F37 F 0.2819(2) 0.61408(10) 0.45084(14) 0.0508(7) Uani 1 1 d .
F38 F 0.1198(2) 0.60093(12) 0.43019(15) 0.0568(8) Uani 1 1 d .
F39 F 0.2083(3) 0.56086(11) 0.51080(13) 0.0587(8) Uani 1 1 d .
F40 F 0.1109(4) 0.65429(12) 0.25611(16) 0.0340(13) Uani 0.789(14) 1 d P
F40A F 0.188(2) 0.6582(8) 0.1474(16) 0.081(8) Uani 0.211(14) 1 d P
F41 F 0.0717(4) 0.63727(16) 0.1512(3) 0.0376(12) Uani 0.789(14) 1 d P
F41A F 0.176(2) 0.6662(6) 0.2489(10) 0.064(7) Uani 0.211(14) 1 d PU
F42 F 0.2187(3) 0.66832(12) 0.1861(3) 0.0345(12) Uani 0.789(14) 1 d P
F42A F 0.052(2) 0.6304(9) 0.1806(17) 0.070(7) Uani 0.211(14) 1 d PU
C1 C 0.2997(3) 0.26176(13) 0.19163(18) 0.0266(8) Uani 1 1 d .
C2 C 0.3218(3) 0.26639(12) 0.26913(18) 0.0265(8) Uani 1 1 d .
C3 C 0.4391(3) 0.27012(13) 0.28944(19) 0.0277(8) Uani 1 1 d .
C4 C 0.4735(3) 0.29409(13) 0.22598(19) 0.0284(8) Uani 1 1 d .
C5 C 0.3940(3) 0.28991(13) 0.17142(19) 0.0265(8) Uani 1 1 d .
C6 C 0.3908(3) 0.32268(13) 0.11621(18) 0.0254(7) Uani 1 1 d .
C7 C 0.2934(3) 0.32951(13) 0.06845(18) 0.0265(8) Uani 1 1 d .
C8 C 0.2006(3) 0.32193(13) 0.10679(18) 0.0250(8) Uani 1 1 d .
C9 C 0.2037(3) 0.29240(12) 0.16647(18) 0.0255(8) Uani 1 1 d .
C10 C 0.1315(3) 0.30345(13) 0.20978(18) 0.0264(8) Uani 1 1 d .
C11 C 0.1404(3) 0.28847(14) 0.28388(19) 0.0286(8) Uani 1 1 d .
C12 C 0.2528(3) 0.28173(13) 0.31000(18) 0.0263(8) Uani 1 1 d .
C13 C 0.2850(3) 0.30566(13) 0.37491(18) 0.0264(8) Uani 1 1 d .
C14 C 0.3909(3) 0.31678(13) 0.39251(19) 0.0279(8) Uani 1 1 d .
C15 C 0.4668(3) 0.30676(13) 0.34904(18) 0.0272(8) Uani 1 1 d .
C16 C 0.5503(3) 0.33928(14) 0.35029(19) 0.0283(8) Uani 1 1 d .
C17 C 0.6132(3) 0.34745(14) 0.2908(2) 0.0298(8) Uani 1 1 d .
C18 C 0.5505(3) 0.33036(13) 0.2258(2) 0.0274(8) Uani 1 1 d .
C19 C 0.5486(3) 0.36309(14) 0.16903(19) 0.0275(8) Uani 1 1 d .
C20 C 0.4702(3) 0.35840(14) 0.11337(19) 0.0275(8) Uani 1 1 d .
C21 C 0.4625(3) 0.40615(14) 0.07712(19) 0.0277(8) Uani 1 1 d .
C22 C 0.3608(3) 0.42146(13) 0.04800(17) 0.0253(7) Uani 1 1 d .
C23 C 0.2801(3) 0.38661(13) 0.05029(17) 0.0244(7) Uani 1 1 d .
C24 C 0.1666(3) 0.40076(13) 0.04463(17) 0.0246(7) Uani 1 1 d .
C25 C 0.1300(3) 0.36211(13) 0.09513(17) 0.0247(7) Uani 1 1 d .
C26 C 0.0613(3) 0.37416(13) 0.14052(18) 0.0250(8) Uani 1 1 d .
C27 C 0.0628(3) 0.34425(14) 0.19909(19) 0.0261(8) Uani 1 1 d .
C28 C 0.0344(3) 0.36275(14) 0.26467(19) 0.0276(8) Uani 1 1 d .
C29 C 0.0894(3) 0.33500(14) 0.31460(19) 0.0273(8) Uani 1 1 d .
C30 C 0.1121(3) 0.35188(15) 0.38813(19) 0.0297(8) Uani 1 1 d .
C31 C 0.2267(3) 0.34198(14) 0.40647(18) 0.0269(8) Uani 1 1 d .
C32 C 0.2948(3) 0.37671(14) 0.44247(18) 0.0276(8) Uani 1 1 d .
C33 C 0.3974(3) 0.36159(14) 0.43575(19) 0.0300(8) Uani 1 1 d .
C34 C 0.4829(3) 0.39562(14) 0.43790(18) 0.0265(8) Uani 1 1 d .
C35 C 0.5560(3) 0.38470(14) 0.39274(18) 0.0270(8) Uani 1 1 d .
C36 C 0.6020(3) 0.42497(14) 0.35465(19) 0.0275(8) Uani 1 1 d .
C37 C 0.6271(3) 0.40607(14) 0.2921(2) 0.0278(8) Uani 1 1 d .
C38 C 0.6218(3) 0.43738(14) 0.2344(2) 0.0282(8) Uani 1 1 d .
C39 C 0.5876(3) 0.41396(14) 0.1698(2) 0.0288(8) Uani 1 1 d .
C40 C 0.5312(3) 0.44122(14) 0.11640(19) 0.0268(8) Uani 1 1 d .
C41 C 0.5015(3) 0.49360(14) 0.12585(19) 0.0265(8) Uani 1 1 d .
C42 C 0.4077(3) 0.50923(13) 0.09396(18) 0.0250(7) Uani 1 1 d .
C43 C 0.3375(3) 0.47516(13) 0.05621(17) 0.0252(7) Uani 1 1 d .
C44 C 0.2357(3) 0.48933(12) 0.07087(17) 0.0229(7) Uani 1 1 d .
C45 C 0.1538(3) 0.45435(13) 0.07250(17) 0.0234(7) Uani 1 1 d .
C46 C 0.0789(3) 0.46572(13) 0.11365(18) 0.0246(7) Uani 1 1 d .
C47 C 0.0093(3) 0.42619(13) 0.14154(19) 0.0258(8) Uani 1 1 d .
C48 C 0.0035(3) 0.44619(14) 0.21412(19) 0.0270(8) Uani 1 1 d .
C49 C -0.0047(3) 0.41436(15) 0.2718(2) 0.0284(8) Uani 1 1 d .
C50 C 0.0297(3) 0.43845(15) 0.3374(2) 0.0299(8) Uani 1 1 d .
C51 C 0.0969(3) 0.41041(15) 0.3865(2) 0.0299(8) Uani 1 1 d .
C52 C 0.1704(3) 0.44393(15) 0.41859(19) 0.0285(8) Uani 1 1 d .
C53 C 0.2651(3) 0.42911(14) 0.46659(18) 0.0288(8) Uani 1 1 d .
C54 C 0.3521(3) 0.46436(14) 0.45194(18) 0.0272(8) Uani 1 1 d .
C55 C 0.4571(3) 0.44952(14) 0.44828(18) 0.0271(8) Uani 1 1 d .
C56 C 0.5032(3) 0.48894(14) 0.40968(18) 0.0261(8) Uani 1 1 d .
C57 C 0.5738(3) 0.47707(14) 0.36166(18) 0.0268(8) Uani 1 1 d .
C58 C 0.5747(3) 0.50854(14) 0.30290(19) 0.0275(8) Uani 1 1 d .
C59 C 0.6016(3) 0.48944(14) 0.24213(19) 0.0272(8) Uani 1 1 d .
C60 C 0.5577(3) 0.52459(14) 0.18363(19) 0.0275(8) Uani 1 1 d .
C61 C 0.4804(3) 0.55691(13) 0.21798(19) 0.0250(7) Uani 1 1 d .
C62 C 0.3833(3) 0.57122(12) 0.18862(19) 0.0250(7) Uani 1 1 d .
C63 C 0.3478(3) 0.55651(13) 0.11538(18) 0.0251(7) Uani 1 1 d .
C64 C 0.2393(3) 0.53442(12) 0.11066(17) 0.0237(7) Uani 1 1 d .
C65 C 0.1673(3) 0.54419(13) 0.15446(18) 0.0243(7) Uani 1 1 d .
C66 C 0.0887(3) 0.50811(13) 0.15737(18) 0.0244(7) Uani 1 1 d .
C67 C 0.0404(3) 0.49637(14) 0.21794(19) 0.0271(8) Uani 1 1 d .
C68 C 0.0523(3) 0.52868(14) 0.28133(19) 0.0292(8) Uani 1 1 d .
C69 C 0.0677(3) 0.49051(15) 0.33965(19) 0.0294(8) Uani 1 1 d .
C70 C 0.1530(3) 0.49320(15) 0.38977(19) 0.0289(8) Uani 1 1 d .
C71 C 0.2311(3) 0.53589(14) 0.39817(18) 0.0282(8) Uani 1 1 d .
C72 C 0.3360(3) 0.51180(14) 0.41877(18) 0.0275(8) Uani 1 1 d .
C73 C 0.4262(3) 0.52682(13) 0.39222(17) 0.0246(7) Uani 1 1 d .
C74 C 0.4250(3) 0.55791(12) 0.33202(18) 0.0249(7) Uani 1 1 d .
C75 C 0.5004(3) 0.55012(13) 0.28867(19) 0.0256(7) Uani 1 1 d .
C76 C 0.3276(3) 0.57445(12) 0.30170(18) 0.0248(7) Uani 1 1 d .
C77 C 0.3077(3) 0.58172(12) 0.23259(18) 0.0249(7) Uani 1 1 d .
C78 C 0.1913(3) 0.58074(13) 0.21382(18) 0.0247(7) Uani 1 1 d .
C79 C 0.1523(3) 0.55899(13) 0.27858(19) 0.0259(8) Uani 1 1 d .
C80 C 0.2321(3) 0.55971(13) 0.32858(18) 0.0264(8) Uani 1 1 d .
C81 C 0.2913(3) 0.20462(14) 0.1656(2) 0.0323(9) Uani 1 1 d .
C82 C 0.4856(3) 0.21647(14) 0.3074(2) 0.0317(8) Uani 1 1 d .
C83 C 0.3006(3) 0.29492(14) 0.0060(2) 0.0328(9) Uani 1 1 d .
C84 C 0.0776(3) 0.23935(15) 0.2926(2) 0.0335(9) Uani 1 1 d .
C85 C 0.7223(3) 0.32333(16) 0.2989(2) 0.0405(10) Uani 1 1 d .
C86 C 0.1082(3) 0.39626(14) -0.02841(19) 0.0294(8) Uani 1 1 d .
C87 C 0.0425(3) 0.32516(18) 0.4365(2) 0.0366(9) Uani 1 1 d .
C88 C -0.0998(3) 0.42388(16) 0.1026(2) 0.0327(9) Uani 1 1 d .
C89 C 0.2479(4) 0.42801(15) 0.5412(2) 0.0358(9) Uani 1 1 d .
C90 C 0.6460(3) 0.55586(15) 0.1585(2) 0.0331(9) Uani 1 1 d .
C91 C 0.3505(3) 0.60055(14) 0.0633(2) 0.0304(8) Uani 1 1 d .
C92 C -0.0468(3) 0.56118(16) 0.2839(2) 0.0364(9) Uani 1 1 d .
C93 C 0.2080(4) 0.57817(16) 0.4487(2) 0.0360(9) Uani 1 1 d .
C94 C 0.1480(3) 0.63580(14) 0.2000(2) 0.0285(8) Uani 1 1 d .
C95 C 0.2041(5) 0.7469(2) 0.4309(4) 0.0719(19) Uani 1 1 d .
C96 C 0.2434(6) 0.7335(3) 0.3742(3) 0.074(2) Uani 1 1 d .
H96 H 0.1988 0.7316 0.3333 0.089 Uiso 1 1 calc R
C97 C 0.3436(9) 0.7225(3) 0.3726(5) 0.098(3) Uani 1 1 d .
H97 H 0.3682 0.7119 0.3315 0.117 Uiso 1 1 calc R
C98 C 0.4105(6) 0.7268(3) 0.4312(6) 0.094(3) Uani 1 1 d .
H98 H 0.4815 0.7194 0.4308 0.113 Uiso 1 1 calc R
C99 C 0.3744(8) 0.7411(3) 0.4876(4) 0.092(3) Uani 1 1 d .
H99 H 0.4201 0.7441 0.5279 0.110 Uiso 1 1 calc R
C100 C 0.2725(7) 0.7517(2) 0.4893(3) 0.079(2) Uani 1 1 d .
H100 H 0.2482 0.7624 0.5304 0.095 Uiso 1 1 calc R
C101 C 0.0910(8) 0.7575(5) 0.4316(9) 0.188(8) Uani 1 1 d .
H10A H 0.0688 0.7828 0.3965 0.282 Uiso 1 1 calc R
H10B H 0.0785 0.7710 0.4760 0.282 Uiso 1 1 calc R
H10C H 0.0521 0.7258 0.4227 0.282 Uiso 1 1 calc R

loop_
_atom_site_aniso_label
_atom_site_aniso_U_11
_atom_site_aniso_U_22
_atom_site_aniso_U_33
_atom_site_aniso_U_23
_atom_site_aniso_U_13
_atom_site_aniso_U_12
Sc1 0.0387(4) 0.0166(3) 0.0181(3) -0.0029(2) -0.0010(3) -0.0001(3)
Sc2 0.0272(12) 0.0157(7) 0.0167(11) 0.0033(7) -0.0076(7) 0.0017(7)
Sc2A 0.045(4) 0.023(3) 0.033(4) -0.001(3) -0.007(3) 0.007(3)
Sc2B 0.017(5) 0.085(11) 0.014(5) -0.022(5) 0.009(3) -0.022(5)
Sc3 0.0273(5) 0.0173(5) 0.0133(5) -0.0017(3) -0.0092(3) 0.0030(3)
Sc3A 0.0479(17) 0.0233(14) 0.0206(13) 0.0000(10) -0.0145(11) 0.0082(11)
N 0.0324(16) 0.0199(14) 0.0141(14) -0.0018(11) -0.0074(11) 0.0053(12)
F1 0.0667(17) 0.0197(11) 0.0368(13) -0.0059(10) -0.0163(12) -0.0042(11)
F2 0.0758(19) 0.0160(10) 0.0355(14) 0.0028(9) -0.0057(12) 0.0003(11)
F3 0.0654(17) 0.0192(11) 0.0396(14) -0.0076(10) 0.0011(12) 0.0057(11)
F4 0.0694(17) 0.0182(10) 0.0381(14) -0.0025(10) -0.0001(12) 0.0149(11)
F5 0.0489(15) 0.0282(12) 0.0547(16) 0.0037(11) -0.0170(12) 0.0125(11)
F6 0.0603(16) 0.0266(12) 0.0415(14) 0.0127(11) 0.0018(12) 0.0130(11)
F7 0.0773(19) 0.0175(10) 0.0305(13) -0.0070(9) -0.0038(12) 0.0041(11)
F8 0.0684(18) 0.0377(14) 0.0347(14) -0.0132(11) 0.0144(13) -0.0072(13)
F9 0.0692(18) 0.0379(14) 0.0321(13) -0.0166(11) -0.0197(12) 0.0065(12)
F10 0.0417(14) 0.0336(13) 0.0528(16) 0.0090(11) -0.0127(12) -0.0107(11)
F11 0.0613(17) 0.0221(11) 0.0557(17) -0.0011(11) 0.0039(13) -0.0109(11)
F12 0.0580(17) 0.0454(15) 0.0373(14) 0.0228(12) -0.0116(12) -0.0162(12)
F13 0.0426(15) 0.0685(19) 0.0558(18) -0.0150(15) -0.0227(13) 0.0249(14)
F14 0.0402(15) 0.0464(15) 0.0634(18) 0.0081(14) 0.0131(13) 0.0103(12)
F15 0.0511(16) 0.0286(12) 0.0639(18) 0.0055(12) 0.0013(13) 0.0177(11)
F16 0.0657(17) 0.0273(12) 0.0297(13) 0.0015(10) -0.0241(12) 0.0053(11)
F17 0.0586(16) 0.0503(15) 0.0177(11) -0.0007(10) -0.0051(10) -0.0164(12)
F18 0.0506(14) 0.0239(11) 0.0248(11) -0.0015(9) -0.0160(10) -0.0083(10)
F19 0.0428(18) 0.053(2) 0.039(2) 0.0265(18) 0.0009(14) 0.0035(15)
F19A 0.042(10) 0.077(15) 0.083(15) 0.033(13) -0.009(10) -0.005(10)
F20 0.0341(18) 0.073(3) 0.0381(19) 0.0147(18) -0.0010(13) -0.0115(18)
F20A 0.064(13) 0.103(18) 0.051(12) 0.031(11) -0.011(9) -0.013(13)
F21 0.087(3) 0.046(2) 0.060(3) 0.0040(18) 0.048(2) 0.005(2)
F21A 0.17(3) 0.032(11) 0.071(19) 0.011(11) 0.00(2) -0.021(14)
F22 0.0434(15) 0.0543(16) 0.0387(15) -0.0120(12) -0.0177(11) 0.0038(12)
F23 0.0336(12) 0.0349(13) 0.0448(14) 0.0058(11) -0.0138(10) 0.0091(10)
F24 0.0389(14) 0.0559(17) 0.0578(18) 0.0199(14) -0.0125(12) -0.0184(12)
F25 0.0702(18) 0.0410(14) 0.0188(11) 0.0047(10) -0.0087(11) 0.0081(13)
F26 0.072(2) 0.0514(16) 0.0321(14) 0.0077(12) 0.0140(13) -0.0041(14)
F27 0.082(2) 0.0409(14) 0.0244(13) -0.0006(11) 0.0098(12) 0.0163(14)
F28 0.0467(15) 0.0332(13) 0.0632(18) -0.0025(12) 0.0204(13) -0.0006(11)
F29 0.0410(14) 0.0371(13) 0.0454(15) -0.0071(11) -0.0027(11) -0.0124(11)
F30 0.0540(15) 0.0314(12) 0.0365(14) 0.0045(10) 0.0042(11) -0.0079(11)
F31 0.0690(18) 0.0251(12) 0.0469(16) 0.0121(11) 0.0078(13) 0.0129(12)
F32 0.0557(15) 0.0281(11) 0.0223(11) 0.0031(9) -0.0050(10) -0.0067(10)
F33 0.0573(16) 0.0385(14) 0.0403(14) 0.0114(11) -0.0135(12) -0.0215(12)
F34 0.0397(14) 0.0476(16) 0.0601(18) 0.0133(13) 0.0076(12) 0.0071(12)
F35 0.0492(15) 0.0410(14) 0.0452(15) 0.0149(12) 0.0002(12) 0.0166(12)
F36 0.0551(17) 0.0502(16) 0.0502(17) -0.0104(13) 0.0039(13) 0.0189(13)
F37 0.073(2) 0.0327(13) 0.0457(16) -0.0142(12) 0.0040(14) 0.0015(13)
F38 0.0633(18) 0.0604(18) 0.0450(16) -0.0216(14) -0.0025(13) 0.0308(15)
F39 0.109(3) 0.0448(16) 0.0241(13) -0.0025(11) 0.0131(15) 0.0121(16)
F40 0.054(3) 0.0197(15) 0.0291(17) 0.0001(12) 0.0071(15) 0.0160(16)
F40A 0.12(2) 0.039(10) 0.082(18) 0.014(11) 0.019(16) 0.013(11)
F41 0.051(2) 0.0158(17) 0.040(3) 0.0023(16) -0.025(2) 0.0077(15)
F41A 0.073(14) 0.032(7) 0.077(11) -0.008(7) -0.035(10) 0.021(8)
F42 0.0414(19) 0.0122(14) 0.050(3) 0.0060(15) 0.0048(16) 0.0003(12)
F42A 0.072(12) 0.041(9) 0.092(15) 0.021(10) -0.017(11) 0.020(8)
C1 0.043(2) 0.0132(15) 0.0214(18) -0.0001(13) -0.0086(15) 0.0032(14)
C2 0.045(2) 0.0116(14) 0.0202(17) 0.0033(13) -0.0094(15) 0.0047(14)
C3 0.041(2) 0.0156(15) 0.0244(18) -0.0028(14) -0.0076(15) 0.0061(14)
C4 0.040(2) 0.0179(16) 0.0250(19) -0.0044(14) -0.0049(15) 0.0117(14)
C5 0.042(2) 0.0116(14) 0.0241(18) -0.0052(13) -0.0048(15) 0.0055(14)
C6 0.041(2) 0.0129(15) 0.0207(17) -0.0050(13) -0.0013(15) 0.0075(14)
C7 0.045(2) 0.0141(15) 0.0184(17) -0.0038(13) -0.0061(15) 0.0003(14)
C8 0.040(2) 0.0138(15) 0.0176(17) -0.0022(12) -0.0126(14) -0.0045(14)
C9 0.042(2) 0.0118(14) 0.0198(17) -0.0015(12) -0.0112(15) -0.0026(14)
C10 0.037(2) 0.0174(16) 0.0216(18) 0.0022(13) -0.0128(14) -0.0070(14)
C11 0.039(2) 0.0217(17) 0.0220(18) 0.0041(14) -0.0090(15) -0.0022(15)
C12 0.040(2) 0.0142(15) 0.0212(18) 0.0071(13) -0.0117(15) -0.0009(14)
C13 0.041(2) 0.0171(16) 0.0189(17) 0.0076(13) -0.0074(14) 0.0028(14)
C14 0.039(2) 0.0176(16) 0.0236(18) 0.0030(14) -0.0121(15) 0.0045(14)
C15 0.039(2) 0.0182(16) 0.0210(17) 0.0003(13) -0.0117(15) 0.0111(14)
C16 0.034(2) 0.0196(16) 0.0267(19) 0.0006(14) -0.0153(15) 0.0093(14)
C17 0.034(2) 0.0209(17) 0.032(2) -0.0010(15) -0.0080(16) 0.0086(15)
C18 0.0337(19) 0.0189(16) 0.0282(19) -0.0030(14) -0.0028(15) 0.0076(14)
C19 0.0329(19) 0.0212(17) 0.0281(19) -0.0063(14) 0.0024(15) 0.0067(14)
C20 0.039(2) 0.0221(17) 0.0209(17) -0.0062(14) 0.0020(15) 0.0056(15)
C21 0.040(2) 0.0229(17) 0.0204(18) -0.0054(14) 0.0024(15) 0.0033(15)
C22 0.042(2) 0.0198(16) 0.0135(16) -0.0012(13) -0.0010(14) -0.0019(14)
C23 0.041(2) 0.0144(15) 0.0157(16) -0.0002(12) -0.0067(14) 0.0025(14)
C24 0.039(2) 0.0157(15) 0.0160(16) -0.0005(13) -0.0104(14) -0.0015(14)
C25 0.037(2) 0.0179(15) 0.0150(16) 0.0001(13) -0.0151(14) -0.0051(14)
C26 0.0314(18) 0.0183(16) 0.0215(17) 0.0040(13) -0.0151(14) -0.0030(13)
C27 0.0306(19) 0.0221(17) 0.0230(18) 0.0037(14) -0.0092(14) -0.0059(14)
C28 0.0290(18) 0.0267(18) 0.0255(19) 0.0037(15) -0.0048(14) -0.0044(14)
C29 0.0332(19) 0.0216(17) 0.0261(19) 0.0040(14) -0.0019(15) -0.0042(14)
C30 0.036(2) 0.0286(19) 0.0226(18) 0.0042(15) -0.0036(15) 0.0034(15)
C31 0.038(2) 0.0235(17) 0.0175(17) 0.0056(14) -0.0040(14) 0.0014(15)
C32 0.042(2) 0.0240(17) 0.0149(17) 0.0051(13) -0.0040(14) 0.0030(15)
C33 0.041(2) 0.0210(17) 0.0243(19) -0.0002(14) -0.0108(15) 0.0085(15)
C34 0.038(2) 0.0222(17) 0.0151(16) 0.0008(13) -0.0149(14) 0.0040(14)
C35 0.0337(19) 0.0218(17) 0.0214(18) -0.0007(14) -0.0151(14) 0.0084(14)
C36 0.0288(18) 0.0238(17) 0.0260(19) -0.0009(14) -0.0147(14) 0.0030(14)
C37 0.0253(18) 0.0241(17) 0.032(2) -0.0042(15) -0.0066(14) 0.0039(14)
C38 0.0262(18) 0.0273(18) 0.030(2) -0.0037(15) -0.0019(15) 0.0025(14)
C39 0.0315(19) 0.0235(17) 0.031(2) -0.0034(15) 0.0021(15) 0.0043(14)
C40 0.034(2) 0.0232(17) 0.0233(18) -0.0045(14) 0.0049(15) 0.0015(14)
C41 0.037(2) 0.0197(16) 0.0221(18) -0.0015(14) 0.0009(15) -0.0036(14)
C42 0.039(2) 0.0174(16) 0.0179(17) -0.0011(13) 0.0005(14) -0.0005(14)
C43 0.041(2) 0.0178(16) 0.0157(16) 0.0011(13) -0.0031(14) -0.0020(14)
C44 0.0373(19) 0.0148(15) 0.0137(16) 0.0026(12) -0.0107(13) 0.0008(13)
C45 0.0369(19) 0.0156(15) 0.0139(16) 0.0026(12) -0.0139(13) 0.0023(13)
C46 0.0326(19) 0.0171(15) 0.0207(17) 0.0044(13) -0.0128(14) 0.0029(13)
C47 0.0298(18) 0.0205(16) 0.0241(18) 0.0037(14) -0.0108(14) -0.0001(14)
C48 0.0279(18) 0.0249(17) 0.0261(19) 0.0029(14) -0.0066(14) 0.0053(14)
C49 0.0273(18) 0.0300(19) 0.0268(19) 0.0071(15) -0.0026(14) -0.0006(15)
C50 0.0308(19) 0.0320(19) 0.0265(19) 0.0044(15) 0.0019(15) 0.0069(15)
C51 0.035(2) 0.0284(19) 0.0258(19) 0.0032(15) 0.0015(15) 0.0083(15)
C52 0.037(2) 0.0292(19) 0.0190(18) 0.0024(14) 0.0021(15) 0.0042(15)
C53 0.040(2) 0.0275(18) 0.0163(17) 0.0009(14) -0.0068(15) 0.0070(16)
C54 0.041(2) 0.0246(17) 0.0133(16) -0.0018(13) -0.0086(14) 0.0027(15)
C55 0.042(2) 0.0218(17) 0.0151(17) -0.0020(13) -0.0076(14) 0.0044(15)
C56 0.0350(19) 0.0220(17) 0.0177(17) -0.0031(13) -0.0131(14) 0.0019(14)
C57 0.0327(19) 0.0237(17) 0.0210(18) -0.0041(14) -0.0109(14) 0.0007(14)
C58 0.0300(19) 0.0225(17) 0.0271(19) -0.0022(14) -0.0094(15) -0.0010(14)
C59 0.0270(18) 0.0237(17) 0.0290(19) -0.0032(15) -0.0060(14) -0.0018(14)
C60 0.034(2) 0.0221(17) 0.0248(18) -0.0020(14) -0.0026(15) -0.0003(14)
C61 0.0350(19) 0.0134(15) 0.0250(18) -0.0025(13) -0.0049(14) -0.0025(13)
C62 0.038(2) 0.0114(14) 0.0239(18) -0.0017(13) -0.0060(15) -0.0016(13)
C63 0.037(2) 0.0160(15) 0.0204(17) -0.0009(13) -0.0046(14) -0.0003(14)
C64 0.0363(19) 0.0134(14) 0.0184(17) 0.0038(12) -0.0102(14) 0.0022(13)
C65 0.0362(19) 0.0141(15) 0.0193(17) 0.0046(13) -0.0117(14) 0.0044(13)
C66 0.0283(18) 0.0190(16) 0.0226(17) 0.0056(13) -0.0114(14) 0.0055(13)
C67 0.0279(18) 0.0265(18) 0.0242(18) 0.0017(14) -0.0089(14) 0.0064(14)
C68 0.042(2) 0.0197(17) 0.0248(19) 0.0027(14) -0.0043(15) 0.0064(15)
C69 0.0316(19) 0.033(2) 0.0232(19) 0.0013(15) -0.0001(15) 0.0073(15)
C70 0.035(2) 0.0312(19) 0.0194(18) 0.0002(15) -0.0008(14) 0.0092(15)
C71 0.041(2) 0.0243(17) 0.0186(17) -0.0007(14) -0.0016(15) 0.0100(15)
C72 0.045(2) 0.0209(17) 0.0149(16) -0.0040(13) -0.0065(15) 0.0060(15)
C73 0.036(2) 0.0171(15) 0.0170(17) -0.0049(13) -0.0121(14) 0.0031(14)
C74 0.041(2) 0.0125(14) 0.0189(17) -0.0040(12) -0.0089(14) -0.0005(13)
C75 0.0346(19) 0.0153(15) 0.0241(18) -0.0042(13) -0.0091(14) -0.0007(14)
C76 0.040(2) 0.0104(14) 0.0216(17) -0.0047(12) -0.0065(14) 0.0040(13)
C77 0.041(2) 0.0102(14) 0.0214(17) -0.0022(12) -0.0085(14) 0.0032(13)
C78 0.036(2) 0.0155(15) 0.0203(17) 0.0009(13) -0.0066(14) 0.0050(13)
C79 0.037(2) 0.0158(15) 0.0235(18) -0.0013(13) -0.0045(14) 0.0112(14)
C80 0.044(2) 0.0139(15) 0.0193(17) -0.0041(13) -0.0047(15) 0.0103(14)
C81 0.051(2) 0.0155(16) 0.028(2) 0.0011(14) -0.0083(17) -0.0047(16)
C82 0.044(2) 0.0213(17) 0.028(2) 0.0037(15) -0.0039(16) 0.0074(16)
C83 0.053(2) 0.0189(17) 0.0243(19) -0.0058(14) -0.0054(17) 0.0016(16)
C84 0.040(2) 0.0277(19) 0.030(2) 0.0087(16) -0.0097(16) -0.0050(16)
C85 0.039(2) 0.030(2) 0.049(3) 0.0017(19) -0.0120(19) 0.0103(17)
C86 0.047(2) 0.0197(16) 0.0186(18) 0.0003(14) -0.0098(15) -0.0022(15)
C87 0.040(2) 0.043(2) 0.026(2) 0.0075(17) 0.0009(17) 0.0022(18)
C88 0.034(2) 0.032(2) 0.029(2) 0.0040(16) -0.0103(16) 0.0020(16)
C89 0.055(3) 0.0262(19) 0.025(2) 0.0032(15) -0.0011(18) 0.0041(18)
C90 0.036(2) 0.0253(18) 0.037(2) -0.0029(16) 0.0019(17) -0.0019(16)
C91 0.044(2) 0.0186(16) 0.0265(19) -0.0002(14) -0.0041(16) -0.0057(15)
C92 0.041(2) 0.034(2) 0.033(2) 0.0033(17) 0.0003(17) 0.0050(17)
C93 0.051(3) 0.030(2) 0.025(2) -0.0009(16) -0.0023(17) 0.0085(18)
C94 0.038(2) 0.0173(16) 0.0277(19) -0.0019(14) -0.0077(16) 0.0057(14)
C95 0.077(4) 0.052(3) 0.087(5) 0.035(3) 0.012(4) 0.015(3)
C96 0.097(5) 0.078(4) 0.042(3) 0.016(3) -0.014(3) -0.034(4)
C97 0.143(9) 0.078(5) 0.082(6) -0.005(4) 0.058(6) -0.032(5)
C98 0.066(4) 0.063(4) 0.156(9) 0.021(5) 0.024(5) -0.007(3)
C99 0.114(7) 0.073(5) 0.075(5) 0.009(4) -0.051(5) -0.011(5)
C100 0.138(7) 0.048(3) 0.051(4) -0.003(3) 0.001(4) 0.013(4)
C101 0.096(7) 0.151(10) 0.33(2) 0.168(13) 0.062(10) 0.055(7)

loop_
_atom_type_symbol
_atom_type_description
_atom_type_scat_dispersion_real
_atom_type_scat_dispersion_imag
_atom_type_scat_source
C C 0.0033 0.0016 'International Tables Vol C Tables 4.2.6.8 and 6.1.1.4'
H H 0.0000 0.0000 'International Tables Vol C Tables 4.2.6.8 and 6.1.1.4'
N N 0.0061 0.0033 'International Tables Vol C Tables 4.2.6.8 and 6.1.1.4'
F F 0.0171 0.0103 'International Tables Vol C Tables 4.2.6.8 and 6.1.1.4'
Sc Sc 0.2519 0.3716 'International Tables Vol C Tables 4.2.6.8 and 6.1.1.4'

loop_
_geom_angle_atom_site_label_1
_geom_angle_atom_site_label_2
_geom_angle_atom_site_label_3
_geom_angle
N Sc1 C21 159.65(13)
N Sc1 C22 154.59(14)
C21 Sc1 C22 36.81(14)
N Sc1 C40 140.25(13)
C21 Sc1 C40 35.82(13)
C22 Sc1 C40 65.07(13)
N Sc1 C43 137.96(13)
C21 Sc1 C43 62.06(13)
C22 Sc1 C43 35.49(12)
C40 Sc1 C43 71.27(13)
N Sc1 C20 126.07(12)
C21 Sc1 C20 34.10(13)
C22 Sc1 C20 60.76(13)
C40 Sc1 C20 55.33(12)
C43 Sc1 C20 93.54(12)
N Sc1 C41 126.61(12)
C21 Sc1 C41 62.13(13)
C22 Sc1 C41 74.66(12)
C40 Sc1 C41 33.53(12)
C43 Sc1 C41 59.24(12)
C20 Sc1 C41 88.50(13)
N Sc1 C42 127.27(12)
C21 Sc1 C42 70.63(13)
C22 Sc1 C42 62.09(12)
C40 Sc1 C42 57.81(12)
C43 Sc1 C42 33.11(11)
C20 Sc1 C42 104.22(12)
C41 Sc1 C42 31.25(12)
N Sc1 C23 124.74(12)
C21 Sc1 C23 58.26(13)
C22 Sc1 C23 31.48(12)
C40 Sc1 C23 92.77(12)
C43 Sc1 C23 56.53(11)
C20 Sc1 C23 63.75(12)
C41 Sc1 C23 106.07(12)
C42 Sc1 C23 88.86(11)
N Sc1 C39 114.69(12)
C21 Sc1 C39 52.54(13)
C22 Sc1 C39 88.59(13)
C40 Sc1 C39 29.65(12)
C43 Sc1 C39 100.89(13)
C20 Sc1 C39 50.24(12)
C41 Sc1 C39 54.11(12)
C42 Sc1 C39 84.00(12)
C23 Sc1 C39 108.65(12)
N Sc1 C44 108.91(12)
C21 Sc1 C44 90.06(12)
C22 Sc1 C44 56.34(12)
C40 Sc1 C44 100.66(12)
C43 Sc1 C44 30.20(12)
C20 Sc1 C44 116.82(11)
C41 Sc1 C44 81.04(11)
C42 Sc1 C44 49.87(11)
C23 Sc1 C44 60.23(10)
C39 Sc1 C44 130.20(12)
N Sc1 Sc3 28.50(9)
C21 Sc1 Sc3 138.33(10)
C22 Sc1 Sc3 174.67(10)
C40 Sc1 Sc3 111.79(9)
C43 Sc1 Sc3 148.87(9)
C20 Sc1 Sc3 113.96(9)
C41 Sc1 Sc3 105.20(9)
C42 Sc1 Sc3 120.47(8)
C23 Sc1 Sc3 148.55(8)
C39 Sc1 Sc3 87.11(8)
C44 Sc1 Sc3 128.98(8)
Sc2A Sc2 N 71.3(5)
Sc2A Sc2 C50 101.5(5)
N Sc2 C50 167.3(2)
Sc2A Sc2 C49 120.9(4)
N Sc2 C49 154.4(2)
C50 Sc2 C49 38.21(15)
Sc2A Sc2 C51 110.1(5)
N Sc2 C51 135.28(17)
C50 Sc2 C51 36.40(14)
C49 Sc2 C51 65.16(16)
Sc2A Sc2 C69 65.3(5)
N Sc2 C69 135.3(2)
C50 Sc2 C69 36.21(15)
C49 Sc2 C69 65.11(16)
C51 Sc2 C69 57.61(15)
Sc2A Sc2 C28 155.5(4)
N Sc2 C28 127.36(19)
C50 Sc2 C28 62.93(17)
C49 Sc2 C28 35.30(14)
C51 Sc2 C28 69.49(16)
C69 Sc2 C28 97.18(18)
Sc2A Sc2 C48 98.1(4)
N Sc2 C48 127.78(17)
C50 Sc2 C48 62.54(15)
C49 Sc2 C48 34.61(14)
C51 Sc2 C48 96.78(17)
C69 Sc2 C48 69.73(14)
C28 Sc2 C48 58.38(14)
Sc2A Sc2 C67 67.0(4)
N Sc2 C67 114.42(16)
C50 Sc2 C67 70.21(15)
C49 Sc2 C67 59.82(14)
C51 Sc2 C67 105.95(16)
C69 Sc2 C67 56.38(13)
C28 Sc2 C67 89.22(15)
C48 Sc2 C67 31.17(12)
Sc2A Sc2 C52 82.8(4)
N Sc2 C52 112.54(17)
C50 Sc2 C52 55.43(15)
C49 Sc2 C52 92.05(17)
C51 Sc2 C52 31.37(14)
C69 Sc2 C52 53.29(14)
C28 Sc2 C52 100.77(16)
C48 Sc2 C52 116.59(17)
C67 Sc2 C52 109.64(15)
Sc2A Sc2 C70 57.2(4)
N Sc2 C70 112.64(19)
C50 Sc2 C70 55.25(15)
C49 Sc2 C70 91.99(17)
C51 Sc2 C70 53.00(15)
C69 Sc2 C70 31.51(13)
C28 Sc2 C70 116.51(17)
C48 Sc2 C70 101.18(15)
C67 Sc2 C70 83.32(13)
C52 Sc2 C70 30.50(12)
Sc2A Sc2 C29 165.5(5)
N Sc2 C29 115.59(15)
C50 Sc2 C29 69.24(16)
C49 Sc2 C29 58.70(15)
C51 Sc2 C29 55.75(14)
C69 Sc2 C29 104.84(17)
C28 Sc2 C29 29.60(12)
C48 Sc2 C29 87.49(16)
C67 Sc2 C29 117.49(17)
C52 Sc2 C29 82.79(14)
C70 Sc2 C29 108.74(16)
Sc2B Sc2A Sc2 3.1(11)
Sc2B Sc2A N 78.9(10)
Sc2 Sc2A N 77.7(4)
Sc2B Sc2A C69 86.3(12)
Sc2 Sc2A C69 88.0(6)
N Sc2A C69 162.3(5)
Sc2B Sc2A C70 96.6(11)
Sc2 Sc2A C70 99.5(6)
N Sc2A C70 135.4(4)
C69 Sc2A C70 36.64(18)
Sc2B Sc2A C79 144.9(13)
Sc2 Sc2A C79 144.8(6)
N Sc2A C79 132.5(5)
C69 Sc2A C79 64.6(2)
C70 Sc2A C79 72.2(2)
Sc2B Sc2A C67 90.6(13)
Sc2 Sc2A C67 89.1(5)
N Sc2A C67 126.9(4)
C69 Sc2A C67 62.2(2)
C70 Sc2A C67 97.2(3)
C79 Sc2A C67 59.30(19)
Sc2B Sc2A C68 108.6(13)
Sc2 Sc2A C68 108.7(6)
N Sc2A C68 158.4(4)
C69 Sc2A C68 37.58(18)
C70 Sc2A C68 65.1(2)
C79 Sc2A C68 36.35(16)
C67 Sc2A C68 35.66(16)
Sc2B Sc2A C80 155.9(12)
Sc2 Sc2A C80 158.6(6)
N Sc2A C80 118.9(5)
C69 Sc2A C80 72.9(3)
C70 Sc2A C80 59.4(2)
C79 Sc2A C80 31.45(16)
C67 Sc2A C80 90.4(2)
C68 Sc2A C80 61.3(2)
Sc2B Sc2A C50 53.1(11)
Sc2 Sc2A C50 54.8(5)
N Sc2A C50 131.4(4)
C69 Sc2A C50 33.1(2)
C70 Sc2A C50 55.3(2)
C79 Sc2A C50 95.6(3)
C67 Sc2A C50 67.2(3)
C68 Sc2A C50 61.9(2)
C80 Sc2A C50 105.6(3)
Sc2B Sc2A C52 71.3(11)
Sc2 Sc2A C52 74.4(4)
N Sc2A C52 111.5(3)
C69 Sc2A C52 53.7(2)
C70 Sc2A C52 30.72(15)
C79 Sc2A C52 102.9(3)
C67 Sc2A C52 113.7(4)
C68 Sc2A C52 90.1(3)
C80 Sc2A C52 86.4(2)
C50 Sc2A C52 50.6(2)
Sc2B Sc2A C71 125.8(11)
Sc2 Sc2A C71 128.9(5)
N Sc2A C71 121.4(4)
C69 Sc2A C71 60.8(2)
C70 Sc2A C71 32.04(17)
C79 Sc2A C71 57.3(2)
C67 Sc2A C71 107.0(3)
C68 Sc2A C71 71.5(2)
C80 Sc2A C71 32.13(15)
C50 Sc2A C71 86.7(2)
C52 Sc2A C71 54.67(18)
Sc2A Sc2B N 75.1(10)
Sc2A Sc2B C50 107.9(14)
N Sc2B C50 171.6(9)
Sc2A Sc2B C69 70.8(12)
N Sc2B C69 144.6(12)
C50 Sc2B C69 37.1(3)
Sc2A Sc2B C49 124.4(15)
N Sc2B C49 147.4(10)
C50 Sc2B C49 37.0(3)
C69 Sc2B C49 65.1(4)
Sc2A Sc2B C51 117.5(14)
N Sc2B C51 135.6(8)
C50 Sc2B C51 36.0(2)
C69 Sc2B C51 58.5(3)
C49 Sc2B C51 63.3(4)
Sc2A Sc2B C48 100.5(14)
N Sc2B C48 126.4(7)
C50 Sc2B C48 61.4(4)
C69 Sc2B C48 70.2(4)
C49 Sc2B C48 33.6(3)
C51 Sc2B C48 94.6(5)
Sc2A Sc2B C70 62.9(11)
N Sc2B C70 119.5(9)
C50 Sc2B C70 57.3(4)
C69 Sc2B C70 33.2(3)
C49 Sc2B C70 93.1(5)
C51 Sc2B C70 54.6(3)
C48 Sc2B C70 103.4(5)
Sc2A Sc2B C52 89.7(13)
N Sc2B C52 116.4(7)
C50 Sc2B C52 56.4(3)
C69 Sc2B C52 55.1(3)
C49 Sc2B C52 91.5(5)
C51 Sc2B C52 32.0(2)
C48 Sc2B C52 117.0(5)
C70 Sc2B C52 31.7(2)
Sc2A Sc2B C67 69.3(12)
N Sc2B C67 117.4(7)
C50 Sc2B C67 70.8(4)
C69 Sc2B C67 58.0(4)
C49 Sc2B C67 59.4(4)
C51 Sc2B C67 106.5(5)
C48 Sc2B C67 31.3(2)
C70 Sc2B C67 86.8(6)
C52 Sc2B C67 113.1(6)
Sc2A Sc2B C28 155.8(15)
N Sc2B C28 120.4(9)
C50 Sc2B C28 59.8(5)
C69 Sc2B C28 95.0(5)
C49 Sc2B C28 33.1(3)
C51 Sc2B C28 66.2(5)
C48 Sc2B C28 55.5(4)
C70 Sc2B C28 115.2(5)
C52 Sc2B C28 98.1(5)
C67 Sc2B C28 86.6(5)
Sc2A Sc2B Sc3A 94.5(12)
N Sc2B Sc3A 43.1(3)
C50 Sc2B Sc3A 128.4(6)
C69 Sc2B Sc3A 130.4(7)
C49 Sc2B Sc3A 140.0(9)
C51 Sc2B Sc3A 92.4(5)
C48 Sc2B Sc3A 158.1(9)
C70 Sc2B Sc3A 97.5(6)
C52 Sc2B Sc3A 78.6(4)
C67 Sc2B Sc3A 159.2(7)
C28 Sc2B Sc3A 109.5(7)
Sc3A Sc3 N 74.72(15)
Sc3A Sc3 C55 106.81(16)
N Sc3 C55 162.22(15)
Sc3A Sc3 C56 141.21(15)
N Sc3 C56 144.05(13)
C55 Sc3 C56 37.80(14)
Sc3A Sc3 C34 74.60(15)
N Sc3 C34 149.27(13)
C55 Sc3 C34 37.90(13)
C56 Sc3 C34 66.62(13)
Sc3A Sc3 C54 104.04(17)
N Sc3 C54 127.23(13)
C55 Sc3 C54 34.99(14)
C56 Sc3 C54 58.00(14)
C34 Sc3 C54 63.12(13)
Sc3A Sc3 C57 134.09(17)
N Sc3 C57 127.22(13)
C55 Sc3 C57 64.83(14)
C56 Sc3 C57 34.57(14)
C34 Sc3 C57 75.32(13)
C54 Sc3 C57 92.14(13)
Sc3A Sc3 C35 75.55(16)
N Sc3 C35 133.06(12)
C55 Sc3 C35 62.80(13)
C56 Sc3 C35 72.59(12)
C34 Sc3 C35 33.75(14)
C54 Sc3 C35 94.81(13)
C57 Sc3 C35 60.28(12)
Sc3A Sc3 C36 101.98(17)
N Sc3 C36 124.54(13)
C55 Sc3 C36 72.94(14)
C56 Sc3 C36 59.66(13)
C34 Sc3 C36 61.23(14)
C54 Sc3 C36 107.59(13)
C57 Sc3 C36 32.35(11)
C35 Sc3 C36 33.26(13)
Sc3A Sc3 C73 157.18(18)
N Sc3 C73 115.88(11)
C55 Sc3 C73 56.68(12)
C56 Sc3 C73 32.88(12)
C34 Sc3 C73 93.52(12)
C54 Sc3 C73 53.21(12)
C57 Sc3 C73 57.33(12)
C35 Sc3 C73 105.45(11)
C36 Sc3 C73 88.55(12)
Sc3A Sc3 C33 47.91(15)
N Sc3 C33 119.97(13)
C55 Sc3 C33 58.90(13)
C56 Sc3 C33 94.97(13)
C34 Sc3 C33 32.20(13)
C54 Sc3 C33 64.96(12)
C57 Sc3 C33 107.39(12)
C35 Sc3 C33 55.24(13)
C36 Sc3 C33 88.11(13)
C73 Sc3 C33 113.35(12)
Sc3A Sc3 C72 128.57(18)
N Sc3 C72 110.54(12)
C55 Sc3 C72 54.17(12)
C56 Sc3 C72 53.34(13)
C34 Sc3 C72 90.12(12)
C54 Sc3 C72 30.75(11)
C57 Sc3 C72 85.05(13)
C35 Sc3 C72 116.38(12)
C36 Sc3 C72 112.97(12)
C73 Sc3 C72 30.13(12)
C33 Sc3 C72 95.62(12)
Sc3 Sc3A N 70.33(15)
Sc3 Sc3A C33 106.31(19)
N Sc3A C33 161.5(2)
Sc3 Sc3A C14 142.5(2)
N Sc3A C14 147.13(18)
C33 Sc3A C14 39.62(15)
Sc3 Sc3A C34 74.99(15)
N Sc3A C34 145.28(18)
C33 Sc3A C34 37.53(16)
C14 Sc3A C34 67.54(15)
Sc3 Sc3A C32 104.06(19)
N Sc3A C32 126.54(18)
C33 Sc3A C32 35.38(15)
C14 Sc3A C32 59.06(15)
C34 Sc3A C32 63.94(15)
Sc3 Sc3A C15 133.9(2)
N Sc3A C15 130.34(17)
C33 Sc3A C15 65.58(15)
C14 Sc3A C15 34.41(15)
C34 Sc3A C15 74.79(14)
C32 Sc3A C15 92.86(15)
Sc3 Sc3A C35 76.41(16)
N Sc3A C35 130.9(2)
C33 Sc3A C35 62.81(16)
C14 Sc3A C35 72.86(15)
C34 Sc3A C35 33.86(14)
C32 Sc3A C35 95.67(15)
C15 Sc3A C35 59.22(13)
Sc3 Sc3A C16 102.88(19)
N Sc3A C16 125.79(18)
C33 Sc3A C16 72.65(16)
C14 Sc3A C16 58.88(15)
C34 Sc3A C16 60.69(14)
C32 Sc3A C16 107.51(15)
C15 Sc3A C16 31.17(13)
C35 Sc3A C16 32.79(12)
Sc3 Sc3A C13 157.2(2)
N Sc3A C13 119.29(16)
C33 Sc3A C13 57.48(15)
C14 Sc3A C13 32.56(13)
C34 Sc3A C13 93.75(15)
C32 Sc3A C13 53.24(13)
C15 Sc3A C13 58.01(14)
C35 Sc3A C13 105.37(15)
C16 Sc3A C13 88.01(14)
Sc3 Sc3A C31 128.6(2)
N Sc3A C31 112.74(17)
C33 Sc3A C31 54.26(15)
C14 Sc3A C31 53.18(15)
C34 Sc3A C31 90.20(15)
C32 Sc3A C31 30.40(12)
C15 Sc3A C31 85.33(15)
C35 Sc3A C31 116.22(15)
C16 Sc3A C31 111.99(15)
C13 Sc3A C31 29.90(12)
Sc3 Sc3A C55 48.73(13)
N Sc3A C55 116.71(15)
C33 Sc3A C55 57.59(14)
C14 Sc3A C55 95.33(15)
C34 Sc3A C55 31.57(12)
C32 Sc3A C55 65.20(14)
C15 Sc3A C55 106.23(14)
C35 Sc3A C55 55.10(13)
C16 Sc3A C55 87.35(13)
C13 Sc3A C55 113.09(15)
C31 Sc3A C55 95.58(14)
Sc3 N Sc2A 94.3(3)
Sc3 N Sc1 122.59(16)
Sc2A N Sc1 129.7(2)
Sc3 N Sc2B 100.1(5)
Sc2A N Sc2B 26.0(5)
Sc1 N Sc2B 136.2(5)
Sc3 N Sc3A 34.95(9)
Sc2A N Sc3A 103.9(3)
Sc1 N Sc3A 126.09(17)
Sc2B N Sc3A 94.1(5)
Sc3 N Sc2 102.50(16)
Sc2A N Sc2 31.1(3)
Sc1 N Sc2 134.58(17)
Sc2B N Sc2 5.2(7)
Sc3A N Sc2 93.49(17)
F21A F19 F20A 114(2)
F21A F19 C87 62.5(13)
F20A F19 C87 57.4(10)
F20 F19A C87 68.1(16)
F20 F19A F21 120.3(19)
C87 F19A F21 57.2(10)
F19A F20 C87 66.5(13)
F19A F20 F21A 118.6(18)
C87 F20 F21A 56.5(11)
F21 F20A F19 129(2)
F21 F20A C87 67.6(12)
F19 F20A C87 65.8(16)
F20A F21 C87 59.6(15)
F20A F21 F19A 111(2)
C87 F21 F19A 57.0(12)
F19 F21A C87 69.6(15)
F19 F21A F20 126(2)
C87 F21A F20 61.7(13)
F41A F40 C94 65.0(11)
F41A F40 F42A 108.3(15)
C94 F40 F42A 47.1(10)
F42 F40A C94 68.2(16)
F42 F40A F41 114(2)
C94 F40A F41 51.4(9)
F42A F41 C94 72(2)
F42A F41 F40A 124(3)
C94 F41 F40A 53.5(11)
F40 F41A C94 73.5(13)
F40 F41A F42 126.8(15)
C94 F41A F42 57.7(9)
F40A F42 C94 73.6(15)
F40A F42 F41A 125.3(18)
C94 F42 F41A 55.7(9)
F41 F42A C94 78(3)
F41 F42A F40 118(3)
C94 F42A F40 50.9(10)
C9 C1 C5 108.7(3)
C9 C1 C2 110.2(3)
C5 C1 C2 98.9(3)
C9 C1 C81 111.3(3)
C5 C1 C81 113.5(3)
C2 C1 C81 113.6(3)
C12 C2 C1 124.3(3)
C12 C2 C3 122.5(3)
C1 C2 C3 109.9(3)
C4 C3 C15 108.5(3)
C4 C3 C2 100.6(3)
C15 C3 C2 112.6(3)
C4 C3 C82 114.8(3)
C15 C3 C82 109.4(3)
C2 C3 C82 110.8(3)
C18 C4 C5 121.5(4)
C18 C4 C3 124.5(3)
C5 C4 C3 110.1(3)
C6 C5 C4 120.7(4)
C6 C5 C1 123.3(3)
C4 C5 C1 112.4(3)
C5 C6 C20 118.9(3)
C5 C6 C7 121.2(4)
C20 C6 C7 118.2(3)
C6 C7 C8 109.6(3)
C6 C7 C23 109.1(3)
C8 C7 C23 99.6(3)
C6 C7 C83 108.3(3)
C8 C7 C83 116.6(3)
C23 C7 C83 113.2(3)
C25 C8 C9 120.5(4)
C25 C8 C7 111.6(3)
C9 C8 C7 122.8(3)
C10 C9 C8 116.8(3)
C10 C9 C1 120.1(3)
C8 C9 C1 120.6(4)
C9 C10 C27 122.7(3)
C9 C10 C11 124.6(3)
C27 C10 C11 109.0(3)
C10 C11 C12 109.4(3)
C10 C11 C84 109.7(3)
C12 C11 C84 112.0(3)
C10 C11 C29 100.9(3)
C12 C11 C29 113.6(3)
C84 C11 C29 110.6(3)
C2 C12 C13 121.2(4)
C2 C12 C11 121.3(3)
C13 C12 C11 115.5(3)
C31 C13 C14 108.3(3)
C31 C13 C12 124.5(3)
C14 C13 C12 119.1(4)
C31 C13 Sc3A 80.8(2)
C14 C13 Sc3A 56.22(19)
C12 C13 Sc3A 102.1(2)
C15 C14 C13 122.9(3)
C15 C14 C33 120.9(4)
C13 C14 C33 107.7(3)
C15 C14 Sc3A 83.9(2)
C13 C14 Sc3A 91.2(2)
C33 C14 Sc3A 65.4(2)
C16 C15 C14 118.9(3)
C16 C15 C3 121.1(4)
C14 C15 C3 117.7(3)
C16 C15 Sc3A 80.5(2)
C14 C15 Sc3A 61.6(2)
C3 C15 Sc3A 114.1(2)
C15 C16 C35 120.2(4)
C15 C16 C17 124.3(3)
C35 C16 C17 109.7(3)
C15 C16 Sc3A 68.3(2)
C35 C16 Sc3A 68.4(2)
C17 C16 Sc3A 113.3(2)
C18 C17 C16 109.3(3)
C18 C17 C37 111.0(3)
C16 C17 C37 101.4(3)
C18 C17 C85 111.9(3)
C16 C17 C85 115.4(3)
C37 C17 C85 107.2(3)
C4 C18 C19 117.8(3)
C4 C18 C17 121.6(4)
C19 C18 C17 117.5(3)
C18 C19 C39 125.5(3)
C18 C19 C20 121.0(4)
C39 C19 C20 108.3(3)
C6 C20 C19 119.9(3)
C6 C20 C21 125.8(4)
C19 C20 C21 108.6(3)
C6 C20 Sc1 93.4(2)
C19 C20 Sc1 89.4(2)
C21 C20 Sc1 63.15(19)
C20 C21 C22 116.8(3)
C20 C21 C40 105.8(3)
C22 C21 C40 122.0(3)
C20 C21 Sc1 82.8(2)
C22 C21 Sc1 71.9(2)
C40 C21 Sc1 76.7(2)
C23 C22 C21 118.1(3)
C23 C22 C43 117.3(3)
C21 C22 C43 114.7(3)
C23 C22 Sc1 89.4(2)
C21 C22 Sc1 71.3(2)
C43 C22 Sc1 77.5(2)
C22 C23 C24 125.0(3)
C22 C23 C7 124.8(3)
C24 C23 C7 109.7(3)
C22 C23 Sc1 59.09(18)
C24 C23 Sc1 107.3(2)
C7 C23 Sc1 100.6(2)
C23 C24 C45 110.0(3)
C23 C24 C25 99.3(3)
C45 C24 C25 108.2(3)
C23 C24 C86 115.1(3)
C45 C24 C86 110.1(3)
C25 C24 C86 113.6(3)
C26 C25 C8 121.9(3)
C26 C25 C24 123.3(3)
C8 C25 C24 110.8(3)
C25 C26 C27 117.7(3)
C25 C26 C47 122.5(3)
C27 C26 C47 117.0(3)
C10 C27 C26 120.3(4)
C10 C27 C28 109.6(3)
C26 C27 C28 124.7(3)
C29 C28 C49 125.7(4)
C29 C28 C27 107.7(3)
C49 C28 C27 121.0(3)
C29 C28 Sc2 87.1(2)
C49 C28 Sc2 65.3(2)
C27 C28 Sc2 97.4(2)
C29 C28 Sc2B 87.8(4)
C49 C28 Sc2B 63.7(4)
C27 C28 Sc2B 98.7(4)
Sc2 C28 Sc2B 1.8(4)
C28 C29 C30 125.0(3)
C28 C29 C11 110.3(3)
C30 C29 C11 124.0(3)
C28 C29 Sc2 63.3(2)
C30 C29 Sc2 84.9(2)
C11 C29 Sc2 115.4(3)
C29 C30 C31 105.3(3)
C29 C30 C51 104.8(3)
C31 C30 C51 107.1(3)
C29 C30 C87 113.3(3)
C31 C30 C87 113.6(3)
C51 C30 C87 112.0(3)
C13 C31 C32 108.5(3)
C13 C31 C30 125.0(3)
C32 C31 C30 124.2(3)
C13 C31 Sc3A 69.3(2)
C32 C31 Sc3A 61.4(2)
C30 C31 Sc3A 121.8(2)
C31 C32 C33 109.0(3)
C31 C32 C53 124.9(4)
C33 C32 C53 124.0(4)
C31 C32 Sc3A 88.2(2)
C33 C32 Sc3A 57.4(2)
C53 C32 Sc3A 106.8(2)
C32 C33 C34 124.8(3)
C32 C33 C14 106.5(3)
C34 C33 C14 121.2(4)
C32 C33 Sc3A 87.2(2)
C34 C33 Sc3A 80.4(2)
C14 C33 Sc3A 75.0(2)
C32 C33 Sc3 88.1(2)
C34 C33 Sc3 59.79(19)
C14 C33 Sc3 99.4(2)
Sc3A C33 Sc3 25.78(9)
C35 C34 C33 116.0(3)
C35 C34 C55 117.8(3)
C33 C34 C55 114.3(3)
C35 C34 Sc3A 80.4(2)
C33 C34 Sc3A 62.0(2)
C55 C34 Sc3A 93.1(2)
C35 C34 Sc3 80.7(2)
C33 C34 Sc3 88.0(2)
C55 C34 Sc3 66.89(18)
Sc3A C34 Sc3 30.41(8)
C34 C35 C16 122.6(4)
C34 C35 C36 121.9(3)
C16 C35 C36 106.6(3)
C34 C35 Sc3A 65.7(2)
C16 C35 Sc3A 78.8(2)
C36 C35 Sc3A 99.1(2)
C34 C35 Sc3 65.59(18)
C16 C35 Sc3 101.4(2)
C36 C35 Sc3 76.90(19)
Sc3A C35 Sc3 28.04(7)
C37 C36 C57 120.7(3)
C37 C36 C35 110.6(3)
C57 C36 C35 120.8(4)
C37 C36 Sc3 105.7(2)
C57 C36 Sc3 69.7(2)
C35 C36 Sc3 69.8(2)
C38 C37 C36 121.4(3)
C38 C37 C17 124.7(3)
C36 C37 C17 109.0(3)
C59 C38 C37 118.0(4)
C59 C38 C39 117.7(3)
C37 C38 C39 117.4(3)
C40 C39 C19 107.7(3)
C40 C39 C38 122.5(3)
C19 C39 C38 118.7(4)
C40 C39 Sc1 57.4(2)
C19 C39 Sc1 77.5(2)
C38 C39 Sc1 100.7(2)
C39 C40 C41 120.4(3)
C39 C40 C21 109.1(3)
C41 C40 C21 120.7(3)
C39 C40 Sc1 93.0(2)
C41 C40 Sc1 78.8(2)
C21 C40 Sc1 67.5(2)
C42 C41 C40 117.4(3)
C42 C41 C60 121.3(3)
C40 C41 C60 119.1(3)
C42 C41 Sc1 74.7(2)
C40 C41 Sc1 67.7(2)
C60 C41 Sc1 114.1(2)
C41 C42 C43 123.0(3)
C41 C42 C63 124.2(3)
C43 C42 C63 109.0(3)
C41 C42 Sc1 74.0(2)
C43 C42 Sc1 68.42(19)
C63 C42 Sc1 111.4(2)
C42 C43 C44 106.8(3)
C42 C43 C22 122.0(3)
C44 C43 C22 118.8(3)
C42 C43 Sc1 78.5(2)
C44 C43 Sc1 91.5(2)
C22 C43 Sc1 67.04(19)
C45 C44 C64 120.3(4)
C45 C44 C43 123.9(3)
C64 C44 C43 110.5(3)
C45 C44 Sc1 92.87(19)
C64 C44 Sc1 96.3(2)
C43 C44 Sc1 58.26(17)
C46 C45 C44 117.7(3)
C46 C45 C24 121.9(3)
C44 C45 C24 118.3(3)
C45 C46 C66 121.0(3)
C45 C46 C47 124.3(3)
C66 C46 C47 109.2(3)
C46 C47 C26 108.4(3)
C46 C47 C48 101.7(3)
C26 C47 C48 112.5(3)
C46 C47 C88 113.6(3)
C26 C47 C88 110.4(3)
C48 C47 C88 110.1(3)
C67 C48 C49 123.9(4)
C67 C48 C47 108.5(3)
C49 C48 C47 124.6(3)
C67 C48 Sc2 82.0(2)
C49 C48 Sc2 65.3(2)
C47 C48 Sc2 109.8(2)
C67 C48 Sc2B 77.9(5)
C49 C48 Sc2B 67.5(4)
C47 C48 Sc2B 111.8(4)
Sc2 C48 Sc2B 4.1(6)
C67 C48 Sc2A 59.8(2)
C49 C48 Sc2A 81.7(3)
C47 C48 Sc2A 114.0(3)
Sc2 C48 Sc2A 22.19(19)
Sc2B C48 Sc2A 18.2(4)
C48 C49 C28 113.8(3)
C48 C49 C50 114.7(3)
C28 C49 C50 113.9(3)
C48 C49 Sc2 80.1(2)
C28 C49 Sc2 79.4(2)
C50 C49 Sc2 67.9(2)
C48 C49 Sc2B 78.9(4)
C28 C49 Sc2B 83.3(6)
C50 C49 Sc2B 65.4(4)
Sc2 C49 Sc2B 3.9(6)
C51 C50 C69 106.0(3)
C51 C50 C49 119.2(3)
C69 C50 C49 120.0(3)
C51 C50 Sc2 78.2(2)
C69 C50 Sc2 79.5(2)
C49 C50 Sc2 73.9(2)
C51 C50 Sc2B 78.8(5)
C69 C50 Sc2B 74.8(6)
C49 C50 Sc2B 77.5(6)
Sc2 C50 Sc2B 4.9(7)
C51 C50 Sc2A 86.4(3)
C69 C50 Sc2A 55.8(3)
C49 C50 Sc2A 88.5(3)
Sc2 C50 Sc2A 23.7(2)
Sc2B C50 Sc2A 19.0(5)
C52 C51 C50 109.2(3)
C52 C51 C30 122.0(3)
C50 C51 C30 125.9(4)
C52 C51 Sc2 86.7(3)
C50 C51 Sc2 65.4(2)
C30 C51 Sc2 99.4(2)
C52 C51 Sc2B 82.7(6)
C50 C51 Sc2B 65.2(4)
C30 C51 Sc2B 103.2(6)
Sc2 C51 Sc2B 4.5(6)
C51 C52 C70 108.1(3)
C51 C52 C53 126.5(3)
C70 C52 C53 124.5(4)
C51 C52 Sc2B 65.3(5)
C70 C52 Sc2B 71.9(5)
C53 C52 Sc2B 120.1(4)
C51 C52 Sc2 61.9(2)
C70 C52 Sc2 75.1(2)
C53 C52 Sc2 120.2(3)
Sc2B C52 Sc2 3.8(5)
C51 C52 Sc2A 82.3(3)
C70 C52 Sc2A 55.9(2)
C53 C52 Sc2A 118.0(3)
Sc2B C52 Sc2A 19.0(4)
Sc2 C52 Sc2A 22.9(2)
C32 C53 C54 105.3(3)
C32 C53 C89 111.1(3)
C54 C53 C89 113.0(3)
C32 C53 C52 104.5(3)
C54 C53 C52 107.5(3)
C89 C53 C52 114.6(3)
C72 C54 C55 108.0(4)
C72 C54 C53 123.2(3)
C55 C54 C53 125.9(3)
C72 C54 Sc3 84.7(2)
C55 C54 Sc3 61.37(19)
C53 C54 Sc3 104.8(2)
C54 C55 C56 106.8(3)
C54 C55 C34 120.1(3)
C56 C55 C34 119.4(3)
C54 C55 Sc3 83.6(2)
C56 C55 Sc3 74.22(19)
C34 C55 Sc3 75.22(19)
C54 C55 Sc3A 84.5(2)
C56 C55 Sc3A 97.3(2)
C34 C55 Sc3A 55.36(18)
Sc3 C55 Sc3A 24.46(7)
C73 C56 C57 118.5(3)
C73 C56 C55 107.3(3)
C57 C56 C55 122.2(3)
C73 C56 Sc3 86.9(2)
C57 C56 Sc3 80.7(2)
C55 C56 Sc3 67.98(19)
C36 C57 C58 116.5(3)
C36 C57 C56 117.8(4)
C58 C57 C56 118.9(3)
C36 C57 Sc3 78.0(2)
C58 C57 Sc3 102.4(2)
C56 C57 Sc3 64.7(2)
C59 C58 C57 122.0(3)
C59 C58 C75 108.9(3)
C57 C58 C75 121.3(4)
C58 C59 C38 121.0(4)
C58 C59 C60 109.5(3)
C38 C59 C60 123.8(3)
C41 C60 C61 109.8(3)
C41 C60 C90 110.8(3)
C61 C60 C90 114.0(3)
C41 C60 C59 111.1(3)
C61 C60 C59 101.6(3)
C90 C60 C59 109.2(3)
C62 C61 C75 121.0(4)
C62 C61 C60 125.3(3)
C75 C61 C60 108.2(3)
C61 C62 C77 117.4(3)
C61 C62 C63 120.1(3)
C77 C62 C63 118.4(3)
C64 C63 C62 109.8(3)
C64 C63 C42 100.1(3)
C62 C63 C42 110.6(3)
C64 C63 C91 109.2(3)
C62 C63 C91 115.0(3)
C42 C63 C91 111.1(3)
C65 C64 C44 121.6(3)
C65 C64 C63 126.0(3)
C44 C64 C63 108.9(3)
C64 C65 C66 117.3(3)
C64 C65 C78 120.6(3)
C66 C65 C78 118.7(3)
C65 C66 C46 121.5(4)
C65 C66 C67 124.3(3)
C46 C66 C67 109.1(3)
C48 C67 C66 109.4(3)
C48 C67 C68 125.0(4)
C66 C67 C68 123.9(3)
C48 C67 Sc2A 90.8(3)
C66 C67 Sc2A 96.0(3)
C68 C67 Sc2A 72.7(3)
C48 C67 Sc2B 70.7(5)
C66 C67 Sc2B 103.7(4)
C68 C67 Sc2B 84.0(5)
Sc2A C67 Sc2B 20.1(4)
C48 C67 Sc2 66.8(2)
C66 C67 Sc2 104.0(2)
C68 C67 Sc2 87.2(2)
Sc2A C67 Sc2 24.0(3)
Sc2B C67 Sc2 4.0(6)
C67 C68 C69 105.1(3)
C67 C68 C79 105.7(3)
C69 C68 C79 108.8(3)
C67 C68 C92 108.8(3)
C69 C68 C92 111.9(3)
C79 C68 C92 115.9(3)
C67 C68 Sc2A 71.6(3)
C69 C68 Sc2A 61.0(3)
C79 C68 Sc2A 70.9(3)
C92 C68 Sc2A 172.2(4)
C70 C69 C50 108.1(3)
C70 C69 C68 122.1(4)
C50 C69 C68 125.1(3)
C70 C69 Sc2A 75.9(3)
C50 C69 Sc2A 91.0(4)
C68 C69 Sc2A 81.4(3)
C70 C69 Sc2B 83.2(5)
C50 C69 Sc2B 68.1(6)
C68 C69 Sc2B 95.5(5)
Sc2A C69 Sc2B 22.9(4)
C70 C69 Sc2 85.7(2)
C50 C69 Sc2 64.3(2)
C68 C69 Sc2 96.9(2)
Sc2A C69 Sc2 26.8(3)
Sc2B C69 Sc2 4.0(6)
C69 C70 C52 108.6(4)
C69 C70 C71 126.0(3)
C52 C70 C71 123.3(3)
C69 C70 Sc2A 67.4(3)
C52 C70 Sc2A 93.3(3)
C71 C70 Sc2A 94.1(4)
C69 C70 Sc2B 63.6(4)
C52 C70 Sc2B 76.4(5)
C71 C70 Sc2B 113.0(5)
Sc2A C70 Sc2B 20.5(4)
C69 C70 Sc2 62.8(2)
C52 C70 Sc2 74.4(2)
C71 C70 Sc2 115.8(3)
Sc2A C70 Sc2 23.4(3)
Sc2B C70 Sc2 2.9(5)
C70 C71 C80 105.9(3)
C70 C71 C72 107.6(3)
C80 C71 C72 108.5(3)
C70 C71 C93 115.0(3)
C80 C71 C93 108.7(3)
C72 C71 C93 110.8(3)
C70 C71 Sc2A 53.9(3)
C80 C71 Sc2A 63.7(2)
C72 C71 Sc2A 90.5(2)
C93 C71 Sc2A 158.7(3)
C73 C72 C54 109.5(3)
C73 C72 C71 123.6(3)
C54 C72 C71 125.0(4)
C73 C72 Sc3 70.3(2)
C54 C72 Sc3 64.6(2)
C71 C72 Sc3 119.2(2)
C72 C73 C56 108.4(3)
C72 C73 C74 122.4(3)
C56 C73 C74 122.4(4)
C72 C73 Sc3 79.6(2)
C56 C73 Sc3 60.21(18)
C74 C73 Sc3 102.1(2)
C75 C74 C76 116.5(3)
C75 C74 C73 119.0(3)
C76 C74 C73 116.9(4)
C74 C75 C61 121.9(3)
C74 C75 C58 119.2(3)
C61 C75 C58 109.5(3)
C77 C76 C74 121.9(4)
C77 C76 C80 108.8(3)
C74 C76 C80 121.9(3)
C76 C77 C62 121.2(3)
C76 C77 C78 108.4(3)
C62 C77 C78 126.2(3)
C65 C78 C77 108.4(3)
C65 C78 C79 110.8(3)
C77 C78 C79 102.3(3)
C65 C78 C94 113.7(3)
C77 C78 C94 111.1(3)
C79 C78 C94 109.9(3)
C80 C79 C68 124.8(3)
C80 C79 C78 107.9(3)
C68 C79 C78 125.4(3)
C80 C79 Sc2A 78.7(3)
C68 C79 Sc2A 72.7(3)
C78 C79 Sc2A 107.8(3)
C79 C80 C76 110.8(3)
C79 C80 C71 125.3(4)
C76 C80 C71 122.2(3)
C79 C80 Sc2A 69.8(3)
C76 C80 Sc2A 104.4(3)
C71 C80 Sc2A 84.2(3)
F3 C81 F2 107.3(3)
F3 C81 F1 108.1(3)
F2 C81 F1 107.2(3)
F3 C81 C1 112.2(3)
F2 C81 C1 111.4(3)
F1 C81 C1 110.3(3)
F6 C82 F5 108.1(3)
F6 C82 F4 106.9(3)
F5 C82 F4 107.3(3)
F6 C82 C3 110.2(3)
F5 C82 C3 112.2(3)
F4 C82 C3 112.0(3)
F9 C83 F8 108.2(3)
F9 C83 F7 107.8(3)
F8 C83 F7 107.4(3)
F9 C83 C7 112.4(3)
F8 C83 C7 110.2(3)
F7 C83 C7 110.6(3)
F12 C84 F11 108.5(3)
F12 C84 F10 107.5(4)
F11 C84 F10 107.6(3)
F12 C84 C11 111.7(3)
F11 C84 C11 110.8(4)
F10 C84 C11 110.6(3)
F15 C85 F14 108.1(4)
F15 C85 F13 108.1(4)
F14 C85 F13 108.6(4)
F15 C85 C17 112.0(4)
F14 C85 C17 110.7(3)
F13 C85 C17 109.2(4)
F18 C86 F17 108.1(3)
F18 C86 F16 107.1(3)
F17 C86 F16 107.0(3)
F18 C86 C24 112.2(3)
F17 C86 C24 111.1(3)
F16 C86 C24 111.1(3)
F20A C87 F21A 101(2)
F20A C87 F19A 113(2)
F21A C87 F19A 104(2)
F20A C87 F21 52.8(15)
F21A C87 F21 135.1(15)
F19A C87 F21 65.8(16)
F20A C87 F20 133.5(12)
F21A C87 F20 61.8(17)
F19A C87 F20 45.4(15)
F21 C87 F20 107.5(4)
F20A C87 F19 56.8(16)
F21A C87 F19 47.9(15)
F19A C87 F19 135.4(11)
F21 C87 F19 107.2(4)
F20 C87 F19 106.6(4)
F20A C87 C30 115.1(12)
F21A C87 C30 112.6(15)
F19A C87 C30 110.9(11)
F21 C87 C30 111.7(4)
F20 C87 C30 111.3(3)
F19 C87 C30 112.1(4)
F24 C88 F23 108.9(4)
F24 C88 F22 107.6(3)
F23 C88 F22 107.8(3)
F24 C88 C47 111.2(3)
F23 C88 C47 110.6(3)
F22 C88 C47 110.8(3)
F27 C89 F26 107.8(4)
F27 C89 F25 107.2(3)
F26 C89 F25 107.1(3)
F27 C89 C53 113.1(3)
F26 C89 C53 110.9(3)
F25 C89 C53 110.4(4)
F30 C90 F29 108.5(3)
F30 C90 F28 107.8(4)
F29 C90 F28 107.5(3)
F30 C90 C60 112.4(3)
F29 C90 C60 111.3(3)
F28 C90 C60 109.2(3)
F33 C91 F32 108.2(3)
F33 C91 F31 108.0(3)
F32 C91 F31 106.7(3)
F33 C91 C63 112.9(3)
F32 C91 C63 110.6(3)
F31 C91 C63 110.2(3)
F36 C92 F35 108.0(3)
F36 C92 F34 108.1(4)
F35 C92 F34 107.6(4)
F36 C92 C68 112.3(3)
F35 C92 C68 110.5(3)
F34 C92 C68 110.1(3)
F38 C93 F39 109.4(4)
F38 C93 F37 107.4(3)
F39 C93 F37 106.3(4)
F38 C93 C71 111.7(3)
F39 C93 C71 112.5(3)
F37 C93 C71 109.2(4)
F42A C94 F41A 119.5(15)
F42A C94 F42 134.5(12)
F41A C94 F42 66.6(14)
F42A C94 F41 30.6(14)
F41A C94 F41 132.6(8)
F42 C94 F41 108.9(4)
F42A C94 F40A 105.2(15)
F41A C94 F40A 102.4(15)
F42 C94 F40A 38.2(14)
F41 C94 F40A 75.2(15)
F42A C94 F40 82.0(15)
F41A C94 F40 41.5(13)
F42 C94 F40 105.5(3)
F41 C94 F40 106.6(4)
F40A C94 F40 133.4(11)
F42A C94 C78 106.0(11)
F41A C94 C78 111.7(7)
F42 C94 C78 112.7(3)
F41 C94 C78 112.9(3)
F40A C94 C78 111.9(9)
F40 C94 C78 109.9(3)
C96 C95 C100 117.1(7)
C96 C95 C101 121.6(10)
C100 C95 C101 121.2(10)
C95 C96 C97 122.8(7)
C96 C97 C98 119.4(8)
C99 C98 C97 119.2(8)
C98 C99 C100 121.4(7)
C99 C100 C95 120.1(7)

loop_
_geom_bond_atom_site_label_1
_geom_bond_atom_site_label_2
_geom_bond_distance
Sc1 N 2.019(3)
Sc1 C21 2.291(4)
Sc1 C22 2.300(3)
Sc1 C40 2.414(4)
Sc1 C43 2.438(3)
Sc1 C20 2.548(4)
Sc1 C41 2.561(4)
Sc1 C42 2.569(4)
Sc1 C23 2.680(3)
Sc1 C39 2.863(4)
Sc1 C44 2.866(3)
Sc1 Sc3 3.5183(11)
Sc2 Sc2A 1.086(11)
Sc2 N 2.057(4)
Sc2 C50 2.208(5)
Sc2 C49 2.289(5)
Sc2 C51 2.378(5)
Sc2 C69 2.410(5)
Sc2 C28 2.476(5)
Sc2 C48 2.482(4)
Sc2 C67 2.673(4)
Sc2 C52 2.691(5)
Sc2 C70 2.701(5)
Sc2 C29 2.769(5)
Sc2A Sc2B 0.904(18)
Sc2A N 1.993(8)
Sc2A C69 2.190(9)
Sc2A C70 2.301(8)
Sc2A C79 2.450(8)
Sc2A C67 2.460(8)
Sc2A C68 2.475(8)
Sc2A C80 2.559(10)
Sc2A C50 2.648(11)
Sc2A C52 2.772(8)
Sc2A C71 2.841(9)
Sc2B N 2.025(14)
Sc2B C50 2.226(14)
Sc2B C69 2.315(16)
Sc2B C49 2.390(18)
Sc2B C51 2.405(15)
Sc2B C48 2.538(17)
Sc2B C70 2.567(19)
Sc2B C52 2.625(15)
Sc2B C67 2.629(17)
Sc2B C28 2.65(2)
Sc2B Sc3A 2.977(16)
Sc3 Sc3A 1.212(3)
Sc3 N 1.993(3)
Sc3 C55 2.200(4)
Sc3 C56 2.284(3)
Sc3 C34 2.313(3)
Sc3 C54 2.491(4)
Sc3 C57 2.493(4)
Sc3 C35 2.506(3)
Sc3 C36 2.600(4)
Sc3 C73 2.628(3)
Sc3 C33 2.675(4)
Sc3 C72 2.746(4)
Sc3A N 2.041(4)
Sc3A C33 2.068(5)
Sc3A C14 2.196(4)
Sc3A C34 2.309(4)
Sc3A C32 2.450(5)
Sc3A C15 2.482(4)
Sc3A C35 2.497(4)
Sc3A C16 2.635(5)
Sc3A C13 2.642(5)
Sc3A C31 2.789(5)
Sc3A C55 2.802(4)
F1 C81 1.336(5)
F2 C81 1.328(5)
F3 C81 1.323(5)
F4 C82 1.331(5)
F5 C82 1.329(5)
F6 C82 1.321(5)
F7 C83 1.332(4)
F8 C83 1.330(5)
F9 C83 1.319(5)
F10 C84 1.341(5)
F11 C84 1.324(5)
F12 C84 1.322(5)
F13 C85 1.331(5)
F14 C85 1.328(6)
F15 C85 1.317(5)
F16 C86 1.336(5)
F17 C86 1.329(5)
F18 C86 1.323(4)
F19 F21A 1.05(3)
F19 F20A 1.22(3)
F19 C87 1.326(5)
F19A F20 1.02(3)
F19A C87 1.31(2)
F19A F21 1.42(3)
F20 C87 1.325(6)
F20 F21A 1.33(4)
F20A F21 1.13(3)
F20A C87 1.22(2)
F21 C87 1.312(6)
F21A C87 1.25(2)
F22 C88 1.327(5)
F23 C88 1.325(5)
F24 C88 1.321(5)
F25 C89 1.338(5)
F26 C89 1.337(5)
F27 C89 1.327(5)
F28 C90 1.339(5)
F29 C90 1.323(5)
F30 C90 1.323(5)
F31 C91 1.337(5)
F32 C91 1.335(4)
F33 C91 1.305(5)
F34 C92 1.335(5)
F35 C92 1.328(5)
F36 C92 1.326(5)
F37 C93 1.346(5)
F38 C93 1.315(5)
F39 C93 1.315(5)
F40 F41A 0.94(3)
F40 C94 1.354(5)
F40 F42A 1.73(3)
F40A F42 0.87(3)
F40A C94 1.35(2)
F40A F41 1.63(3)
F41 F42A 0.69(3)
F41 C94 1.315(6)
F41A C94 1.279(16)
F41A F42 1.42(3)
F42 C94 1.308(5)
F42A C94 1.28(3)
C1 C9 1.528(5)
C1 C5 1.528(6)
C1 C2 1.542(5)
C1 C81 1.581(5)
C2 C12 1.340(6)
C2 C3 1.548(6)
C3 C4 1.520(6)
C3 C15 1.536(5)
C3 C82 1.555(5)
C4 C18 1.385(6)
C4 C5 1.424(5)
C5 C6 1.390(5)
C6 C20 1.403(6)
C6 C7 1.515(5)
C7 C8 1.516(6)
C7 C23 1.542(5)
C7 C83 1.547(5)
C8 C25 1.401(5)
C8 C9 1.413(5)
C9 C10 1.377(6)
C10 C27 1.396(5)
C10 C11 1.517(5)
C11 C12 1.517(5)
C11 C84 1.545(5)
C11 C29 1.545(5)
C12 C13 1.455(5)
C13 C31 1.408(5)
C13 C14 1.422(5)
C14 C15 1.411(6)
C14 C33 1.450(5)
C15 C16 1.383(6)
C16 C35 1.454(5)
C16 C17 1.528(6)
C17 C18 1.521(5)
C17 C37 1.543(5)
C17 C85 1.554(6)
C18 C19 1.414(5)
C19 C39 1.424(5)
C19 C20 1.431(5)
C20 C21 1.440(5)
C21 C22 1.450(5)
C21 C40 1.452(5)
C22 C23 1.400(5)
C22 C43 1.450(5)
C23 C24 1.523(5)
C24 C45 1.523(5)
C24 C25 1.537(5)
C24 C86 1.571(5)
C25 C26 1.378(6)
C26 C27 1.401(5)
C26 C47 1.523(5)
C27 C28 1.476(6)
C28 C29 1.370(5)
C28 C49 1.456(5)
C29 C30 1.525(5)
C30 C31 1.527(5)
C30 C51 1.543(5)
C30 C87 1.560(6)
C31 C32 1.412(5)
C32 C33 1.421(6)
C32 C53 1.516(5)
C33 C34 1.426(6)
C34 C35 1.411(6)
C34 C55 1.469(5)
C35 C36 1.464(6)
C36 C37 1.410(6)
C36 C57 1.423(5)
C37 C38 1.405(6)
C38 C59 1.399(5)
C38 C39 1.448(5)
C39 C40 1.418(5)
C40 C41 1.442(5)
C41 C42 1.382(5)
C41 C60 1.528(5)
C42 C43 1.432(5)
C42 C63 1.548(5)
C43 C44 1.442(6)
C44 C45 1.412(5)
C44 C64 1.418(5)
C45 C46 1.376(6)
C46 C66 1.406(5)
C46 C47 1.522(5)
C47 C48 1.545(5)
C47 C88 1.549(5)
C48 C67 1.397(5)
C48 C49 1.431(5)
C49 C50 1.474(6)
C50 C51 1.441(5)
C50 C69 1.448(6)
C51 C52 1.403(6)
C52 C70 1.418(5)
C52 C53 1.530(5)
C53 C54 1.518(6)
C53 C89 1.526(6)
C54 C72 1.410(5)
C54 C55 1.437(6)
C55 C56 1.455(6)
C56 C73 1.429(5)
C56 C57 1.433(6)
C57 C58 1.430(5)
C58 C59 1.388(6)
C58 C75 1.466(5)
C59 C60 1.544(5)
C60 C61 1.535(5)
C60 C90 1.542(6)
C61 C62 1.391(5)
C61 C75 1.413(5)
C62 C77 1.417(6)
C62 C63 1.529(5)
C63 C64 1.526(5)
C63 C91 1.551(5)
C64 C65 1.375(6)
C65 C66 1.402(5)
C65 C78 1.525(5)
C66 C67 1.452(6)
C67 C68 1.511(5)
C68 C69 1.527(5)
C68 C79 1.536(6)
C68 C92 1.557(6)
C69 C70 1.416(5)
C70 C71 1.511(6)
C71 C80 1.519(5)
C71 C72 1.525(5)
C71 C93 1.546(5)
C72 C73 1.401(6)
C73 C74 1.446(5)
C74 C75 1.394(6)
C74 C76 1.418(5)
C76 C77 1.384(5)
C76 C80 1.464(6)
C77 C78 1.529(5)
C78 C79 1.544(5)
C78 C94 1.561(5)
C79 C80 1.362(5)
C95 C96 1.337(10)
C95 C100 1.393(10)
C95 C101 1.508(11)
C96 C97 1.346(12)
C97 C98 1.384(14)
C98 C99 1.318(13)
C99 C100 1.367(13)
